data_2213270
loop_
_publ_author_name
'Gowda, B. Thimme'
'Ko\<z\'i\<sek, Jozef'
'Tokar\<c\'ik, Miroslav'
'Fuess, Hartmut'

_publ_section_title
;
 <i>N</i>-(3,5-Dichlorophenyl)-2,2,2-trimethylacetamide
;
_journal_issue 5
_journal_name_full 'Acta Crystallographica Section E'
_journal_page_first o2071
_journal_page_last o2072
_journal_paper_doi 10.1107/S1600536807013980
_journal_volume 63
_journal_year 2007
_chemical_formula_moiety 'C11 H13 Cl2 N O'
_chemical_formula_sum 'C11 H13 Cl2 N O'
_chemical_formula_weight 246.12
_chemical_name_systematic
;
 N-(3,5-dichlorophenyl)-2,2,2-trimethylacetamide
;
_space_group_IT_number 61
_symmetry_cell_setting orthorhombic
_symmetry_space_group_name_Hall '-P 2ac 2ab'
_symmetry_space_group_name_H-M 'P b c a'
_atom_sites_solution_hydrogens geom
_atom_sites_solution_primary direct
_atom_sites_solution_secondary difmap
_cell_angle_alpha 90
_cell_angle_beta 90
_cell_angle_gamma 90
_cell_formula_units_Z 8
_cell_length_a 10.655(2)
_cell_length_b 9.999(3)
_cell_length_c 23.275(9)
_cell_measurement_reflns_used 2400
_cell_measurement_temperature 299(2)
_cell_measurement_theta_max 20.7284
_cell_measurement_theta_min 2.9069
_cell_volume 2479.7(13)
_computing_cell_refinement
;
CrysAlis RED (Oxford Diffraction, 2006)
;
_computing_data_collection
;
CrysAlis CCD (Oxford Diffraction, 2006)
;
_computing_data_reduction
;
CrysAlis RED (Oxford Diffraction, 2006)
;
_computing_molecular_graphics 'ORTEP3 for Windows (Farrugia, 1997); PLATON (Spek, 2003)'
_computing_publication_material
;
SHELXL-97 (Sheldrick, 1997), PLATON (Spek, 2003) and WINGX
(Farrugia, 1999)
;
_computing_structure_refinement 'SHELXL-97 (Sheldrick, 1997)'
_computing_structure_solution 'SHELXS-97 (Sheldrick, 1997)'
_diffrn_ambient_temperature 299(2)
_diffrn_detector_area_resol_mean 8.4012
_diffrn_measured_fraction_theta_full 0.993
_diffrn_measured_fraction_theta_max 0.993
_diffrn_measurement_device '4-circle kappa geometry goniometer'
_diffrn_measurement_device_type 'Xcalibur System, Oxford Diffraction, Ltd.'
_diffrn_measurement_method '\w scan'
_diffrn_radiation_monochromator graphite
_diffrn_radiation_type 'Mo K\a'
_diffrn_radiation_wavelength 0.71073
_diffrn_reflns_av_R_equivalents 0.0782
_diffrn_reflns_limit_h_max 12
_diffrn_reflns_limit_h_min -12
_diffrn_reflns_limit_k_max 12
_diffrn_reflns_limit_k_min -7
_diffrn_reflns_limit_l_max 28
_diffrn_reflns_limit_l_min -28
_diffrn_reflns_number 14622
_diffrn_reflns_theta_full 25.34
_diffrn_reflns_theta_max 25.34
_diffrn_reflns_theta_min 4.08
_exptl_absorpt_coefficient_mu 0.498
_exptl_absorpt_correction_T_max 0.976
_exptl_absorpt_correction_T_min 0.855
_exptl_absorpt_correction_type analytical
_exptl_absorpt_process_details '(CrysAlis RED; Oxford Diffraction, 2006)'
_exptl_crystal_colour colourless
_exptl_crystal_density_diffrn 1.319
_exptl_crystal_density_method 'not measured'
_exptl_crystal_description needle
_exptl_crystal_F_000 1024
_exptl_crystal_size_max 0.40
_exptl_crystal_size_mid 0.14
_exptl_crystal_size_min 0.03
_refine_diff_density_max 0.256
_refine_diff_density_min -0.191
_refine_ls_extinction_method none
_refine_ls_goodness_of_fit_ref 1.143
_refine_ls_hydrogen_treatment constr
_refine_ls_matrix_type full
_refine_ls_number_parameters 139
_refine_ls_number_reflns 2250
_refine_ls_number_restraints 0
_refine_ls_restrained_S_all 1.143
_refine_ls_R_factor_all 0.174
_refine_ls_R_factor_gt 0.0941
_refine_ls_shift/su_max 0
_refine_ls_shift/su_mean 0
_refine_ls_structure_factor_coef Fsqd
_refine_ls_weighting_details 'calc w=1/[\s^2^(Fo^2^)+(0.0760P)^2^+0.0000P] where P=(Fo^2^+2Fc^2^)/3'
_refine_ls_weighting_scheme calc
_refine_ls_wR_factor_gt 0.1741
_refine_ls_wR_factor_ref 0.2058
_reflns_number_gt 1165
_reflns_number_total 2250
_reflns_threshold_expression I>2\s(I)
_cod_data_source_file dn2142.cif
_cod_data_source_block I
_cod_database_code 2213270
_cod_database_fobs_code 2213270

loop_
_symmetry_equiv_pos_as_xyz
'x, y, z'
'-x+1/2, -y, z+1/2'
'x+1/2, -y+1/2, -z'
'-x, y+1/2, -z+1/2'
'-x, -y, -z'
'x-1/2, y, -z-1/2'
'-x-1/2, y-1/2, z'
'x, -y-1/2, z-1/2'

loop_
_atom_site_type_symbol
_atom_site_label
_atom_site_fract_x
_atom_site_fract_y
_atom_site_fract_z
_atom_site_U_iso_or_equiv
_atom_site_adp_type
_atom_site_calc_flag
_atom_site_refinement_flags
_atom_site_occupancy
C C1 0.1500(6) 0.0776(6) 0.2488(3) 0.0999(19) Uani d . 1
H H1A 0.2089 0.0275 0.2714 0.12 Uiso calc R 1
H H1B 0.077 0.0971 0.2715 0.12 Uiso calc R 1
H H1C 0.1882 0.1597 0.2365 0.12 Uiso calc R 1
C C2 0.0519(7) -0.1317(6) 0.2155(3) 0.106(2) Uani d . 1
H H2A 0.0399 -0.1897 0.1831 0.127 Uiso calc R 1
H H2B -0.0278 -0.1124 0.2328 0.127 Uiso calc R 1
H H2C 0.1052 -0.1749 0.2431 0.127 Uiso calc R 1
C C3 0.0189(5) 0.0759(7) 0.1616(3) 0.105(2) Uani d . 1
H H3A 0.0565 0.1592 0.1505 0.126 Uiso calc R 1
H H3B -0.0544 0.0931 0.1844 0.126 Uiso calc R 1
H H3C -0.0046 0.0267 0.1278 0.126 Uiso calc R 1
C C4 0.1117(5) -0.0047(5) 0.1961(2) 0.0660(14) Uani d . 1
C C5 0.2283(5) -0.0349(5) 0.16122(18) 0.0564(12) Uani d . 1
O O6 0.2686(3) -0.1446(3) 0.15364(16) 0.0812(12) Uani d . 1
N N7 0.2862(4) 0.0737(4) 0.13774(17) 0.0669(12) Uani d . 1
H H7 0.2507 0.1499 0.1431 0.08 Uiso calc R 1
C C8 0.3987(5) 0.0742(5) 0.1054(2) 0.0582(13) Uani d . 1
C C9 0.4925(5) -0.0181(5) 0.1131(2) 0.0606(13) Uani d . 1
H H9 0.4819 -0.0883 0.1389 0.073 Uiso calc R 1
C C10 0.6006(5) -0.0062(6) 0.0828(2) 0.0753(15) Uani d . 1
C C11 0.6187(6) 0.0926(7) 0.0432(3) 0.0849(18) Uani d . 1
H H11 0.6925 0.0975 0.022 0.102 Uiso calc R 1
C C12 0.5252(6) 0.1838(6) 0.0358(2) 0.0747(16) Uani d . 1
C C13 0.4139(5) 0.1769(5) 0.0658(2) 0.0676(14) Uani d . 1
H H13 0.3507 0.2395 0.0598 0.081 Uiso calc R 1
Cl Cl14 0.71894(16) -0.12088(19) 0.09410(9) 0.1217(8) Uani d . 1
Cl Cl15 0.54236(18) 0.3112(2) -0.01356(7) 0.1213(8) Uani d . 1

loop_
_atom_site_aniso_label
_atom_site_aniso_U_11
_atom_site_aniso_U_22
_atom_site_aniso_U_33
_atom_site_aniso_U_12
_atom_site_aniso_U_13
_atom_site_aniso_U_23
C1 0.113(5) 0.096(4) 0.091(4) 0.003(4) 0.032(4) -0.009(4)
C2 0.123(6) 0.067(4) 0.128(5) -0.008(4) 0.056(4) 0.008(4)
C3 0.070(4) 0.125(5) 0.121(5) 0.014(4) 0.015(3) 0.037(4)
C4 0.069(3) 0.050(3) 0.078(3) -0.001(3) 0.016(3) 0.001(3)
C5 0.062(3) 0.046(3) 0.061(3) -0.002(3) 0.003(2) 0.000(3)
O6 0.084(3) 0.0403(18) 0.120(3) 0.004(2) 0.026(2) -0.002(2)
N7 0.070(3) 0.044(2) 0.087(3) 0.007(2) 0.024(2) 0.008(2)
C8 0.065(3) 0.051(3) 0.059(3) -0.009(3) 0.006(3) -0.009(3)
C9 0.059(3) 0.051(3) 0.072(3) -0.002(3) 0.007(3) -0.008(3)
C10 0.068(4) 0.074(4) 0.084(4) -0.014(3) 0.006(3) -0.019(3)
C11 0.077(4) 0.098(5) 0.080(4) -0.033(4) 0.022(3) -0.025(4)
C12 0.087(4) 0.076(4) 0.061(3) -0.026(4) 0.006(3) -0.003(3)
C13 0.076(4) 0.060(3) 0.066(3) -0.010(3) 0.002(3) 0.001(3)
Cl14 0.0716(11) 0.1218(15) 0.1719(19) 0.0203(10) 0.0100(10) -0.0248(12)
Cl15 0.1461(16) 0.1320(15) 0.0859(11) -0.0582(13) 0.0058(10) 0.0321(10)

loop_
_atom_type_symbol
_atom_type_description
_atom_type_scat_dispersion_real
_atom_type_scat_dispersion_imag
_atom_type_scat_source
C C 0.0033 0.0016 'International Tables Vol C Tables 4.2.6.8 and 6.1.1.4'
H H 0 0 'International Tables Vol C Tables 4.2.6.8 and 6.1.1.4'
O O 0.0106 0.006 'International Tables Vol C Tables 4.2.6.8 and 6.1.1.4'
N N 0.0061 0.0033 'International Tables Vol C Tables 4.2.6.8 and 6.1.1.4'
Cl Cl 0.1484 0.1585 'International Tables Vol C Tables 4.2.6.8 and 6.1.1.4'

loop_
_geom_angle_atom_site_label_1
_geom_angle_atom_site_label_2
_geom_angle_atom_site_label_3
_geom_angle
C4 C1 H1A 109.5
C4 C1 H1B 109.5
H1A C1 H1B 109.5
C4 C1 H1C 109.5
H1A C1 H1C 109.5
H1B C1 H1C 109.5
C4 C2 H2A 109.5
C4 C2 H2B 109.5
H2A C2 H2B 109.5
C4 C2 H2C 109.5
H2A C2 H2C 109.5
H2B C2 H2C 109.5
C4 C3 H3A 109.5
C4 C3 H3B 109.5
H3A C3 H3B 109.5
C4 C3 H3C 109.5
H3A C3 H3C 109.5
H3B C3 H3C 109.5
C2 C4 C3 109.7(5)
C2 C4 C5 110.1(4)
C3 C4 C5 111.0(4)
C2 C4 C1 109.2(5)
C3 C4 C1 108.3(5)
C5 C4 C1 108.5(4)
O6 C5 N7 120.7(4)
O6 C5 C4 124.0(4)
N7 C5 C4 115.3(4)
C5 N7 C8 126.8(4)
C5 N7 H7 116.6
C8 N7 H7 116.6
C9 C8 C13 120.0(5)
C9 C8 N7 123.0(5)
C13 C8 N7 117.0(5)
C10 C9 C8 119.4(5)
C10 C9 H9 120.3
C8 C9 H9 120.3
C9 C10 C11 122.3(6)
C9 C10 Cl14 118.9(5)
C11 C10 Cl14 118.8(5)
C12 C11 C10 117.9(5)
C12 C11 H11 121.1
C10 C11 H11 121.1
C11 C12 C13 122.1(5)
C11 C12 Cl15 120.1(5)
C13 C12 Cl15 117.8(5)
C12 C13 C8 118.3(5)
C12 C13 H13 120.9
C8 C13 H13 120.9

loop_
_geom_bond_atom_site_label_1
_geom_bond_atom_site_label_2
_geom_bond_distance
C1 C4 1.532(7)
C1 H1A 0.96
C1 H1B 0.96
C1 H1C 0.96
C2 C4 1.491(7)
C2 H2A 0.96
C2 H2B 0.96
C2 H2C 0.96
C3 C4 1.508(7)
C3 H3A 0.96
C3 H3B 0.96
C3 H3C 0.96
C4 C5 1.515(7)
C5 O6 1.191(5)
C5 N7 1.364(5)
N7 C8 1.415(6)
N7 H7 0.86
C8 C9 1.372(6)
C8 C13 1.389(6)
C9 C10 1.357(7)
C9 H9 0.93
C10 C11 1.365(8)
C10 Cl14 1.724(6)
C11 C12 1.361(8)
C11 H11 0.93
C12 C13 1.379(7)
C12 Cl15 1.725(6)
C13 H13 0.93

loop_
_geom_hbond_atom_site_label_D
_geom_hbond_atom_site_label_H
_geom_hbond_atom_site_label_A
_geom_hbond_site_symmetry_A
_geom_hbond_distance_DH
_geom_hbond_distance_HA
_geom_hbond_distance_DA
_geom_hbond_angle_DHA
N7 H7 O6 7_665 0.86 2.08 2.900(5) 159.4

loop_
_geom_torsion_atom_site_label_1
_geom_torsion_atom_site_label_2
_geom_torsion_atom_site_label_3
_geom_torsion_atom_site_label_4
_geom_torsion
C2 C4 C5 O6 -3.9(7)
C3 C4 C5 O6 -125.5(6)
C1 C4 C5 O6 115.5(5)
C2 C4 C5 N7 175.7(5)
C3 C4 C5 N7 54.1(6)
C1 C4 C5 N7 -64.9(6)
O6 C5 N7 C8 -3.2(8)
C4 C5 N7 C8 177.3(4)
C5 N7 C8 C9 -29.3(7)
C5 N7 C8 C13 153.0(5)
C13 C8 C9 C10 1.5(7)
N7 C8 C9 C10 -176.1(4)
C8 C9 C10 C11 -2.1(8)
C8 C9 C10 Cl14 178.6(4)
C9 C10 C11 C12 2.0(8)
Cl14 C10 C11 C12 -178.7(4)
C10 C11 C12 C13 -1.4(8)
C10 C11 C12 Cl15 179.9(4)
C11 C12 C13 C8 0.9(8)
Cl15 C12 C13 C8 179.6(3)
C9 C8 C13 C12 -0.9(7)
N7 C8 C13 C12 176.8(4)

loop_
_cod_related_entry_id
_cod_related_entry_database
_cod_related_entry_code
1 ChemSpider 2911895
